data_9010399
loop_
_publ_author_name
'Kadiyski, M.'
'Armbruster, T.'
'Galuskin, E. V.'
'Pertsev, N. N.'
'Zadov, A. E.'
'Galuskina, I. O.'
'Wrzalik, R.'
'Dzierzanowski, P.'
'Kislov, E. V.'

_publ_section_title
;The modular structure of dovyrenite, Ca6Zr[Si2O7]2(OH)4: alternate stacking
 of tobermorite and rosenbuschite-like units Locality: skarndolomite
 xenoliths, Dovyren massif, Russia
;
_journal_name_full 'American Mineralogist'
_journal_page_first 456
_journal_page_last 462
_journal_paper_doi 10.2138/am.2008.2669
_journal_volume 93
_journal_year 2008
_chemical_compound_source 'skarndolomite xenoliths, Dovyren massif, Russia'
_chemical_formula_sum 'Ca3 H2 O9 Si2 Zr0.5'
_chemical_name_mineral Dovyrenite
_space_group_IT_number 58
_symmetry_space_group_name_Hall '-P 2 2n'
_symmetry_space_group_name_H-M 'P n n m'
_cell_angle_alpha 90
_cell_angle_beta 90
_cell_angle_gamma 90
_cell_formula_units_Z 2
_cell_length_a 5.666
_cell_length_b 18.844
_cell_length_c 3.728
_cell_volume 398.039
_database_code_amcsd 0004531
_exptl_crystal_density_diffrn 3.071
_cod_original_formula_sum 'Ca3 Zr.5 Si2 O9 H2'
_cod_database_code 9010399

loop_
_space_group_symop_operation_xyz
x,y,z
1/2+x,1/2-y,1/2+z
1/2-x,1/2+y,1/2-z
1/2-x,1/2+y,1/2+z
1/2+x,1/2-y,1/2-z
x,y,-z
-x,-y,z
-x,-y,-z

loop_
_atom_site_aniso_label
_atom_site_aniso_U_11
_atom_site_aniso_U_22
_atom_site_aniso_U_33
_atom_site_aniso_U_12
_atom_site_aniso_U_13
_atom_site_aniso_U_23
Ca1 0.01160 0.01600 0.00650 0.00250 0.00000 0.00000
Ca2 0.00800 0.03100 0.01200 -0.00700 0.00000 0.00000
Ca3 0.02380 0.00630 0.01660 0.00150 0.00000 0.00000
Zr3 0.02380 0.00630 0.01660 0.00150 0.00000 0.00000
Si 0.01400 0.00860 0.00800 0.00260 -0.00230 0.00150
O1 0.01900 0.01500 0.00900 0.00000 0.00000 0.00000
O-H2 0.04900 0.01200 0.03100 -0.00100 0.00000 0.00000
O3 0.01200 0.01400 0.01500 0.00400 0.00000 0.00000
O4 0.02300 0.01200 0.01500 -0.00800 0.00000 -0.01000
O5 0.03100 0.02500 0.01900 0.01900 0.00000 0.00000

loop_
_atom_site_label
_atom_site_fract_x
_atom_site_fract_y
_atom_site_fract_z
_atom_site_occupancy
_atom_site_U_iso_or_equiv
_atom_site_type_symbol
_atom_site_attached_hydrogens
Ca1 0.17960 0.19580 0.00000 1.00000 0.01140 Ca 0
Ca2 0.50000 0.50000 0.00000 0.50000 0.01700 Ca 0
Ca3 0.00000 0.50000 0.50000 0.50000 0.01560 Ca 0
Zr3 0.00000 0.50000 0.50000 0.50000 0.01560 Zr 0
Si 0.16990 0.35930 0.07030 0.50000 0.01020 Si 0
O1 -0.04970 0.30810 0.00000 1.00000 0.01400 O 0
O-H2 0.17300 0.06360 0.00000 1.00000 0.03000 O 1
O3 0.41530 0.32040 0.00000 1.00000 0.01400 O 0
O4 0.14800 0.43890 0.10600 0.50000 0.01600 O 0
O5 0.15600 0.38070 0.50000 0.50000 0.02500 O 0

loop_
_cod_changelog_entry_id
_cod_changelog_entry_author
_cod_changelog_entry_date
_cod_changelog_entry_text
1
;cod-tools version 3.8.0
Id: cif_guess_AMCSD_atom_types 9574 2023-05-10 09:00:05Z saulius
;
2023-05-10T18:52:31+03:00
;Derived atom types and hydrogen counts
from atom names that follow the AMCSD naming convention
(Wat == water, O-H == hydroxyl).
;
2
;cod-tools version 3.10.1
Id: cif_fix_AMCSD_aniso_labels 10200 2024-08-01 14:09:44Z saulius
;
2024-08-02T12:21:29+03:00
;Changed the following '_atom_site_aniso_label' values:
'OH2' -> 'O-H2'
;

loop_
_cod_related_entry_id
_cod_related_entry_database
_cod_related_entry_code
1 AMCSD 0004531
